data_8106596
loop_
_publ_author_name
'Amr, Abd El-Galil E.'
'Khalifa, Nagy M.'
'Al-Omar, Mohamed A.'
'Ghabbour, Hazem A.'

_publ_section_title
;
 Crystal structure of N 2,N 6-bis(1-hydrazinyl-2-methyl-1-oxopropan-2-yl)
 pyridine-2,6-dicarboxamide, C15H23N7O4
;
_journal_issue 4
_journal_name_full 'Zeitschrift f\"ur Kristallographie - New Crystal Structures'
_journal_page_first 537
_journal_page_last 539
_journal_paper_doi 10.1515/ncrs-2016-0294
_journal_volume 232
_journal_year 2017
_chemical_formula_sum 'C15 H23 N7 O4'
_chemical_formula_weight 365.40
_space_group_crystal_system orthorhombic
_space_group_IT_number 41
_space_group_name_Hall 'A 2 -2ab'
_space_group_name_H-M_alt 'A e a 2'
_atom_sites_solution_hydrogens mixed
_audit_creation_method SHELXL-2014/7
_cell_angle_alpha 90
_cell_angle_beta 90
_cell_angle_gamma 90
_cell_formula_units_Z 8
_cell_length_a 18.4956(11)
_cell_length_b 23.9806(16)
_cell_length_c 8.1572(5)
_cell_measurement_temperature 293(2)
_cell_volume 3618.0(4)
_computing_structure_refinement 'SHELXL-2014/7 (Sheldrick, 2014)'
_diffrn_ambient_temperature 293(2)
_diffrn_measured_fraction_theta_full 0.998
_diffrn_measured_fraction_theta_max 0.999
_diffrn_measurement_device_type 'Bruker APEX-II CCD'
_diffrn_measurement_method '\f and \w scans'
_diffrn_radiation_type MoK\a
_diffrn_radiation_wavelength 0.71073
_diffrn_reflns_av_R_equivalents 0.0569
_diffrn_reflns_av_unetI/netI 0.0630
_diffrn_reflns_Laue_measured_fraction_full 0.998
_diffrn_reflns_Laue_measured_fraction_max 0.999
_diffrn_reflns_limit_h_max 24
_diffrn_reflns_limit_h_min -23
_diffrn_reflns_limit_k_max 30
_diffrn_reflns_limit_k_min -31
_diffrn_reflns_limit_l_max 10
_diffrn_reflns_limit_l_min -10
_diffrn_reflns_number 16941
_diffrn_reflns_point_group_measured_fraction_full 0.992
_diffrn_reflns_point_group_measured_fraction_max 0.991
_diffrn_reflns_theta_full 25.242
_diffrn_reflns_theta_max 27.497
_diffrn_reflns_theta_min 2.782
_diffrn_source 'fine-focus sealed tube'
_exptl_absorpt_coefficient_mu 0.100
_exptl_absorpt_process_details SADABS_Bruker_2014
_exptl_crystal_colour colourless
_exptl_crystal_density_diffrn 1.342
_exptl_crystal_description block
_exptl_crystal_F_000 1552
_exptl_crystal_size_max 0.438
_exptl_crystal_size_mid 0.236
_exptl_crystal_size_min 0.204
_refine_diff_density_max 0.197
_refine_diff_density_min -0.202
_refine_diff_density_rms 0.043
_refine_ls_abs_structure_details
;
 Flack x determined using 906 quotients [(I+)-(I-)]/[(I+)+(I-)]
 (Parsons, Flack and Wagner, Acta Cryst. B69 (2013) 249-259).
;
_refine_ls_abs_structure_Flack 0.7(7)
_refine_ls_extinction_coef .
_refine_ls_extinction_method none
_refine_ls_goodness_of_fit_ref 1.027
_refine_ls_hydrogen_treatment mixed
_refine_ls_matrix_type full
_refine_ls_number_parameters 267
_refine_ls_number_reflns 4122
_refine_ls_number_restraints 9
_refine_ls_restrained_S_all 1.027
_refine_ls_R_factor_all 0.1029
_refine_ls_R_factor_gt 0.0521
_refine_ls_shift/su_max 0.000
_refine_ls_shift/su_mean 0.000
_refine_ls_structure_factor_coef Fsqd
_refine_ls_weighting_details 'w=1/[\s^2^(Fo^2^)+(0.0543P)^2^+0.2904P] where P=(Fo^2^+2Fc^2^)/3'
_refine_ls_weighting_scheme calc
_refine_ls_wR_factor_gt 0.0983
_refine_ls_wR_factor_ref 0.1144
_reflns_Friedel_coverage 0.850
_reflns_Friedel_fraction_full 0.984
_reflns_Friedel_fraction_max 0.982
_reflns_number_gt 2603
_reflns_number_total 4122
_reflns_threshold_expression 'I > 2\s(I)'
_cod_data_source_file suppl_ncrs-2016-0294_suppl.cif
_cod_data_source_block nagi_347new_RT
_cod_original_sg_symbol_Hall 'A 2 -2ac'
_cod_original_sg_symbol_H-M 'A b a 2'
_cod_database_code 8106596
_shelx_shelxl_version_number 2014/7
_shelx_space_group_comment
;
The symmetry employed for this shelxl refinement is uniquely defined
by the following loop, which should always be used as a source of
symmetry information in preference to the above space-group names.
They are only intended as comments.
;
_shelx_estimated_absorpt_t_min 0.957
_shelx_estimated_absorpt_t_max 0.980

loop_
_space_group_symop_operation_xyz
'x, y, z'
'-x, -y, z'
'x+1/2, -y+1/2, z'
'-x+1/2, y+1/2, z'
'x, y+1/2, z+1/2'
'-x, -y+1/2, z+1/2'
'x+1/2, -y+1, z+1/2'
'-x+1/2, y+1, z+1/2'

loop_
_atom_site_label
_atom_site_type_symbol
_atom_site_fract_x
_atom_site_fract_y
_atom_site_fract_z
_atom_site_U_iso_or_equiv
_atom_site_adp_type
_atom_site_occupancy
_atom_site_site_symmetry_order
_atom_site_calc_flag
_atom_site_refinement_flags_posn
_atom_site_refinement_flags_adp
_atom_site_refinement_flags_occupancy
_atom_site_disorder_assembly
_atom_site_disorder_group
O1 O 0.43554(14) 0.26051(11) 0.5184(4) 0.0587(8) Uani 1 1 d . . . . .
O2 O 0.61314(14) 0.36910(16) 0.4847(4) 0.0673(9) Uani 1 1 d . . . . .
O3 O 0.09200(14) 0.38084(13) 0.5908(5) 0.0646(8) Uani 1 1 d . . . . .
O4 O 0.28894(14) 0.50717(11) 0.6688(5) 0.0628(8) Uani 1 1 d . . . . .
N1 N 0.27601(14) 0.34155(12) 0.5551(3) 0.0353(7) Uani 1 1 d . . . . .
N2 N 0.42196(15) 0.35245(12) 0.5706(4) 0.0360(7) Uani 1 1 d D . . . .
N3 N 0.51916(17) 0.35628(14) 0.3190(4) 0.0412(8) Uani 1 1 d . . . . .
N4 N 0.56287(18) 0.35620(14) 0.1779(4) 0.0464(8) Uani 1 1 d D . . . .
H4B H 0.571(2) 0.3207(11) 0.150(5) 0.056 Uiso 1 1 d D U . . .
H4C H 0.5346(19) 0.3676(16) 0.096(4) 0.056 Uiso 1 1 d D U . . .
N5 N 0.19313(15) 0.43242(12) 0.6196(4) 0.0412(8) Uani 1 1 d D . . . .
N6 N 0.2143(2) 0.57823(14) 0.7126(6) 0.0627(12) Uani 1 1 d D . . . .
N7 N 0.2696(2) 0.61734(17) 0.7434(6) 0.0734(13) Uani 1 1 d D . . . .
H7A H 0.299(2) 0.615(2) 0.659(4) 0.088 Uiso 1 1 d D U . . .
H7B H 0.289(3) 0.602(2) 0.836(4) 0.088 Uiso 1 1 d D U . . .
C1 C 0.20428(18) 0.33630(15) 0.5430(4) 0.0386(9) Uani 1 1 d . . . . .
C2 C 0.1714(2) 0.28777(16) 0.4914(5) 0.0508(10) Uani 1 1 d . . . . .
H2A H 0.1212 0.2853 0.4867 0.061 Uiso 1 1 calc R U . . .
C3 C 0.2135(2) 0.24307(19) 0.4469(6) 0.0588(12) Uani 1 1 d . . . . .
H3A H 0.1927 0.2103 0.4085 0.071 Uiso 1 1 calc R U . . .
C4 C 0.2871(2) 0.24797(17) 0.4606(5) 0.0502(10) Uani 1 1 d . . . . .
H4A H 0.3170 0.2183 0.4329 0.060 Uiso 1 1 calc R U . . .
C5 C 0.31608(19) 0.29705(14) 0.5156(4) 0.0363(8) Uani 1 1 d . . . . .
C6 C 0.39676(19) 0.30180(15) 0.5366(4) 0.0378(9) Uani 1 1 d . . . . .
C7 C 0.49715(17) 0.36640(15) 0.6132(4) 0.0360(8) Uani 1 1 d . . . . .
C8 C 0.54781(18) 0.36309(14) 0.4648(5) 0.0341(8) Uani 1 1 d . . . . .
C9 C 0.4980(2) 0.42675(18) 0.6718(6) 0.0551(11) Uani 1 1 d . . . . .
H9A H 0.4714 0.4297 0.7724 0.083 Uiso 1 1 calc R U . . .
H9B H 0.4761 0.4502 0.5902 0.083 Uiso 1 1 calc R U . . .
H9C H 0.5470 0.4384 0.6896 0.083 Uiso 1 1 calc R U . . .
C10 C 0.5257(2) 0.3282(2) 0.7477(5) 0.0601(12) Uani 1 1 d . . . . .
H10A H 0.4944 0.3303 0.8415 0.090 Uiso 1 1 calc R U . . .
H10B H 0.5735 0.3397 0.7781 0.090 Uiso 1 1 calc R U . . .
H10C H 0.5270 0.2905 0.7082 0.090 Uiso 1 1 calc R U . . .
C11 C 0.15840(18) 0.38560(16) 0.5872(5) 0.0409(9) Uani 1 1 d . . . . .
C12 C 0.16175(17) 0.48635(15) 0.6601(5) 0.0368(8) Uani 1 1 d . . . . .
C13 C 0.22762(18) 0.52483(16) 0.6815(5) 0.0414(9) Uani 1 1 d . . . . .
C14 C 0.1195(2) 0.4837(2) 0.8205(5) 0.0578(12) Uani 1 1 d . . . . .
H14A H 0.1507 0.4709 0.9067 0.087 Uiso 1 1 calc R U . . .
H14B H 0.0797 0.4583 0.8086 0.087 Uiso 1 1 calc R U . . .
H14C H 0.1015 0.5201 0.8471 0.087 Uiso 1 1 calc R U . . .
C15 C 0.1137(3) 0.50675(19) 0.5205(5) 0.0612(13) Uani 1 1 d . . . . .
H15A H 0.1410 0.5072 0.4203 0.092 Uiso 1 1 calc R U . . .
H15B H 0.0969 0.5437 0.5445 0.092 Uiso 1 1 calc R U . . .
H15C H 0.0731 0.4822 0.5089 0.092 Uiso 1 1 calc R U . . .
H1N5 H 0.2397(14) 0.4312(17) 0.612(6) 0.060(12) Uiso 1 1 d D . . . .
H1N3 H 0.471(2) 0.3527(16) 0.314(5) 0.056(12) Uiso 1 1 d . . . . .
H1N6 H 0.173(2) 0.5912(19) 0.723(5) 0.061(14) Uiso 1 1 d . . . . .
H1N2 H 0.3901(15) 0.3776(13) 0.591(5) 0.040(10) Uiso 1 1 d D . . . .

loop_
_atom_site_aniso_label
_atom_site_aniso_U_11
_atom_site_aniso_U_22
_atom_site_aniso_U_33
_atom_site_aniso_U_23
_atom_site_aniso_U_13
_atom_site_aniso_U_12
O1 0.0528(16) 0.0345(15) 0.089(2) -0.0092(14) 0.0045(14) 0.0122(14)
O2 0.0340(16) 0.115(3) 0.0531(17) -0.0146(17) -0.0030(13) -0.0050(16)
O3 0.0341(14) 0.0607(18) 0.099(2) -0.0249(17) 0.0104(16) -0.0067(14)
O4 0.0377(15) 0.0497(17) 0.101(2) -0.0222(16) 0.0074(16) -0.0009(14)
N1 0.0353(16) 0.0306(16) 0.0399(17) -0.0027(13) 0.0046(13) 0.0004(13)
N2 0.0336(16) 0.0283(17) 0.0459(18) -0.0055(14) 0.0024(13) 0.0059(14)
N3 0.0289(18) 0.061(2) 0.0337(17) -0.0013(15) 0.0029(14) -0.0048(15)
N4 0.054(2) 0.046(2) 0.0391(18) -0.0034(17) 0.0082(15) -0.0062(17)
N5 0.0273(16) 0.0347(18) 0.062(2) -0.0086(15) 0.0052(15) 0.0014(14)
N6 0.043(2) 0.036(2) 0.109(3) -0.019(2) 0.028(2) -0.0028(19)
N7 0.061(3) 0.047(2) 0.112(4) -0.022(2) 0.037(2) -0.019(2)
C1 0.037(2) 0.035(2) 0.044(2) -0.0020(16) 0.0067(16) -0.0046(17)
C2 0.039(2) 0.042(2) 0.071(3) -0.0057(19) -0.001(2) -0.0071(19)
C3 0.056(3) 0.036(3) 0.084(3) -0.014(2) -0.002(2) -0.011(2)
C4 0.057(3) 0.027(2) 0.067(3) -0.012(2) 0.002(2) 0.004(2)
C5 0.041(2) 0.0253(19) 0.042(2) -0.0019(15) 0.0074(16) -0.0010(16)
C6 0.042(2) 0.028(2) 0.043(2) -0.0018(16) 0.0051(16) 0.0072(18)
C7 0.0349(19) 0.037(2) 0.0362(19) -0.0025(15) -0.0044(16) 0.0043(15)
C8 0.033(2) 0.0303(19) 0.039(2) -0.0023(16) -0.0038(16) 0.0029(16)
C9 0.052(2) 0.052(3) 0.062(2) -0.026(2) -0.006(2) 0.0056(19)
C10 0.061(3) 0.073(3) 0.046(2) 0.017(2) -0.011(2) 0.001(2)
C11 0.032(2) 0.043(2) 0.049(2) -0.0079(17) 0.0046(18) -0.0018(17)
C12 0.0305(17) 0.035(2) 0.045(2) -0.0052(16) 0.0054(16) 0.0039(15)
C13 0.036(2) 0.041(2) 0.047(2) -0.0080(18) 0.0148(18) -0.0008(17)
C14 0.061(3) 0.061(3) 0.051(2) -0.013(2) 0.021(2) -0.014(2)
C15 0.069(3) 0.048(3) 0.066(3) -0.009(2) -0.015(2) 0.017(2)

loop_
_atom_type_symbol
_atom_type_description
_atom_type_scat_dispersion_real
_atom_type_scat_dispersion_imag
_atom_type_scat_source
C C 0.0033 0.0016 'International Tables Vol C Tables 4.2.6.8 and 6.1.1.4'
H H 0.0000 0.0000 'International Tables Vol C Tables 4.2.6.8 and 6.1.1.4'
N N 0.0061 0.0033 'International Tables Vol C Tables 4.2.6.8 and 6.1.1.4'
O O 0.0106 0.0060 'International Tables Vol C Tables 4.2.6.8 and 6.1.1.4'

loop_
_geom_angle_atom_site_label_1
_geom_angle_atom_site_label_2
_geom_angle_atom_site_label_3
_geom_angle
_geom_angle_site_symmetry_1
_geom_angle_site_symmetry_3
C1 N1 C5 117.2(3) . .
C6 N2 C7 126.0(3) . .
C6 N2 H1N2 116(2) . .
C7 N2 H1N2 116(2) . .
C8 N3 N4 120.6(3) . .
C8 N3 H1N3 117(3) . .
N4 N3 H1N3 122(3) . .
N3 N4 H4B 108(3) . .
N3 N4 H4C 106(3) . .
H4B N4 H4C 102(4) . .
C11 N5 C12 127.4(3) . .
C11 N5 H1N5 116(3) . .
C12 N5 H1N5 116(3) . .
C13 N6 N7 122.7(4) . .
C13 N6 H1N6 123(3) . .
N7 N6 H1N6 114(3) . .
N6 N7 H7A 106(3) . .
N6 N7 H7B 99(3) . .
H7A N7 H7B 113(3) . .
N1 C1 C2 122.7(3) . .
N1 C1 C11 118.0(3) . .
C2 C1 C11 119.3(3) . .
C3 C2 C1 119.2(4) . .
C3 C2 H2A 120.4 . .
C1 C2 H2A 120.4 . .
C4 C3 C2 118.4(4) . .
C4 C3 H3A 120.8 . .
C2 C3 H3A 120.8 . .
C5 C4 C3 119.3(4) . .
C5 C4 H4A 120.4 . .
C3 C4 H4A 120.4 . .
N1 C5 C4 123.2(3) . .
N1 C5 C6 117.4(3) . .
C4 C5 C6 119.4(3) . .
O1 C6 N2 123.7(3) . .
O1 C6 C5 120.2(3) . .
N2 C6 C5 116.1(3) . .
N2 C7 C10 111.1(3) . .
N2 C7 C9 107.4(3) . .
C10 C7 C9 110.0(3) . .
N2 C7 C8 112.3(3) . .
C10 C7 C8 109.0(3) . .
C9 C7 C8 106.9(3) . .
O2 C8 N3 122.1(3) . .
O2 C8 C7 119.4(3) . .
N3 C8 C7 118.4(3) . .
C7 C9 H9A 109.5 . .
C7 C9 H9B 109.5 . .
H9A C9 H9B 109.5 . .
C7 C9 H9C 109.5 . .
H9A C9 H9C 109.5 . .
H9B C9 H9C 109.5 . .
C7 C10 H10A 109.5 . .
C7 C10 H10B 109.5 . .
H10A C10 H10B 109.5 . .
C7 C10 H10C 109.5 . .
H10A C10 H10C 109.5 . .
H10B C10 H10C 109.5 . .
O3 C11 N5 123.9(3) . .
O3 C11 C1 119.7(3) . .
N5 C11 C1 116.3(3) . .
N5 C12 C15 110.4(3) . .
N5 C12 C14 111.2(3) . .
C15 C12 C14 110.8(3) . .
N5 C12 C13 104.1(3) . .
C15 C12 C13 110.7(3) . .
C14 C12 C13 109.5(3) . .
O4 C13 N6 121.7(3) . .
O4 C13 C12 121.4(3) . .
N6 C13 C12 117.0(3) . .
C12 C14 H14A 109.5 . .
C12 C14 H14B 109.5 . .
H14A C14 H14B 109.5 . .
C12 C14 H14C 109.5 . .
H14A C14 H14C 109.5 . .
H14B C14 H14C 109.5 . .
C12 C15 H15A 109.5 . .
C12 C15 H15B 109.5 . .
H15A C15 H15B 109.5 . .
C12 C15 H15C 109.5 . .
H15A C15 H15C 109.5 . .
H15B C15 H15C 109.5 . .

loop_
_geom_bond_atom_site_label_1
_geom_bond_atom_site_label_2
_geom_bond_distance
_geom_bond_site_symmetry_2
O1 C6 1.232(4) .
O2 C8 1.228(4) .
O3 C11 1.234(4) .
O4 C13 1.215(4) .
N1 C1 1.336(4) .
N1 C5 1.339(4) .
N2 C6 1.330(5) .
N2 C7 1.472(4) .
N2 H1N2 0.86(2) .
N3 C8 1.312(5) .
N3 N4 1.407(4) .
N3 H1N3 0.90(4) .
N4 H4B 0.89(2) .
N4 H4C 0.89(2) .
N5 C11 1.320(4) .
N5 C12 1.455(4) .
N5 H1N5 0.86(2) .
N6 C13 1.329(5) .
N6 N7 1.410(5) .
N6 H1N6 0.83(4) .
N7 H7A 0.88(2) .
N7 H7B 0.91(2) .
C1 C2 1.379(5) .
C1 C11 1.499(5) .
C2 C3 1.374(6) .
C2 H2A 0.9300 .
C3 C4 1.370(5) .
C3 H3A 0.9300 .
C4 C5 1.369(5) .
C4 H4A 0.9300 .
C5 C6 1.506(5) .
C7 C10 1.524(5) .
C7 C9 1.524(5) .
C7 C8 1.533(5) .
C9 H9A 0.9600 .
C9 H9B 0.9600 .
C9 H9C 0.9600 .
C10 H10A 0.9600 .
C10 H10B 0.9600 .
C10 H10C 0.9600 .
C12 C15 1.525(6) .
C12 C14 1.526(5) .
C12 C13 1.538(5) .
C14 H14A 0.9600 .
C14 H14B 0.9600 .
C14 H14C 0.9600 .
C15 H15A 0.9600 .
C15 H15B 0.9600 .
C15 H15C 0.9600 .

loop_
_geom_torsion_atom_site_label_1
_geom_torsion_atom_site_label_2
_geom_torsion_atom_site_label_3
_geom_torsion_atom_site_label_4
_geom_torsion
_geom_torsion_site_symmetry_1
_geom_torsion_site_symmetry_2
_geom_torsion_site_symmetry_3
_geom_torsion_site_symmetry_4
C5 N1 C1 C2 -0.4(5) . . . .
C5 N1 C1 C11 179.8(3) . . . .
N1 C1 C2 C3 -1.4(6) . . . .
C11 C1 C2 C3 178.4(4) . . . .
C1 C2 C3 C4 2.0(7) . . . .
C2 C3 C4 C5 -0.9(6) . . . .
C1 N1 C5 C4 1.6(5) . . . .
C1 N1 C5 C6 -177.2(3) . . . .
C3 C4 C5 N1 -1.0(6) . . . .
C3 C4 C5 C6 177.8(4) . . . .
C7 N2 C6 O1 -8.6(6) . . . .
C7 N2 C6 C5 173.2(3) . . . .
N1 C5 C6 O1 172.5(3) . . . .
C4 C5 C6 O1 -6.3(5) . . . .
N1 C5 C6 N2 -9.2(5) . . . .
C4 C5 C6 N2 172.0(3) . . . .
C6 N2 C7 C10 -49.6(5) . . . .
C6 N2 C7 C9 -169.9(3) . . . .
C6 N2 C7 C8 72.9(4) . . . .
N4 N3 C8 O2 -0.7(6) . . . .
N4 N3 C8 C7 176.3(3) . . . .
N2 C7 C8 O2 -174.0(3) . . . .
C10 C7 C8 O2 -50.4(5) . . . .
C9 C7 C8 O2 68.5(4) . . . .
N2 C7 C8 N3 9.0(4) . . . .
C10 C7 C8 N3 132.6(4) . . . .
C9 C7 C8 N3 -108.6(4) . . . .
C12 N5 C11 O3 -1.9(7) . . . .
C12 N5 C11 C1 177.8(3) . . . .
N1 C1 C11 O3 -173.9(4) . . . .
C2 C1 C11 O3 6.3(6) . . . .
N1 C1 C11 N5 6.4(5) . . . .
C2 C1 C11 N5 -173.4(3) . . . .
C11 N5 C12 C15 -60.1(5) . . . .
C11 N5 C12 C14 63.3(5) . . . .
C11 N5 C12 C13 -178.9(4) . . . .
N7 N6 C13 O4 -4.2(7) . . . .
N7 N6 C13 C12 176.6(4) . . . .
N5 C12 C13 O4 -2.1(5) . . . .
C15 C12 C13 O4 -120.7(4) . . . .
C14 C12 C13 O4 116.8(4) . . . .
N5 C12 C13 N6 177.1(4) . . . .
C15 C12 C13 N6 58.6(5) . . . .
C14 C12 C13 N6 -63.9(5) . . . .
